data_7014625
loop_
_publ_author_name
'Barnes, Nicholas A.'
'Brisdon, Alan K.'
'William Brown, F. R.'
'Cross, Wendy I.'
'Crossley, Ian R.'
'Fish, Cheryl'
'Herbert, Christopher J.'
'Pritchard, Robin G.'
'Warren, John E.'

_publ_section_title
;
 Synthesis of gold(i) fluoroalkyl and fluoroalkenyl-substituted
 phosphine complexes and factors affecting their crystal packing.
;
_journal_issue 8
_journal_name_full 'Dalton transactions (Cambridge, England : 2003)'
_journal_page_first 1743
_journal_page_last 1750
_journal_paper_doi 10.1039/c0dt01014f
_journal_volume 40
_journal_year 2011
_chemical_formula_moiety 'C14 H10 Au Cl2 F2 P'
_chemical_formula_sum 'C14 H10 Au Cl2 F2 P'
_chemical_formula_weight 515.06
_chemical_name_systematic
;
?
;
_space_group_IT_number 14
_symmetry_cell_setting monoclinic
_symmetry_Int_Tables_number 14
_symmetry_space_group_name_Hall '-P 2yn'
_symmetry_space_group_name_H-M 'P 1 21/n 1'
_atom_sites_solution_hydrogens geom
_atom_sites_solution_primary direct
_atom_sites_solution_secondary difmap
_cell_angle_alpha 90
_cell_angle_beta 100.631(2)
_cell_angle_gamma 90
_cell_formula_units_Z 4
_cell_length_a 10.2980(4)
_cell_length_b 9.3190(3)
_cell_length_c 16.0560(6)
_cell_measurement_reflns_used 3615
_cell_measurement_temperature 293(2)
_cell_measurement_theta_max 25.5
_cell_measurement_theta_min 2
_cell_measurement_wavelength 0.71073
_cell_volume 1514.40(10)
_computing_cell_refinement 'HKL Scalepack (Otwinowski & Minor 1997)'
_computing_data_collection 'Collect (Nonius BV, 1997-2000)'
_computing_data_reduction 'HKL Denzo and Scalepack (Otwinowski & Minor 1997)'
_computing_molecular_graphics 'Ortep-3 for Windows (Farrugia, 1997)'
_computing_publication_material 'WinGX publication routines (Farrugia, 1999)'
_computing_structure_refinement 'SHELXL-97 (Sheldrick, 2008)'
_diffrn_ambient_temperature 293(2)
_diffrn_detector_area_resol_mean 9
_diffrn_measured_fraction_theta_full 0.989
_diffrn_measured_fraction_theta_max 0.989
_diffrn_measurement_device '95mm CCD camera on \k-goniostat'
_diffrn_measurement_device_type KappaCCD
_diffrn_measurement_method CCD
_diffrn_orient_matrix_type 'by Nonius Collect from scalepack cell'
_diffrn_orient_matrix_UB_11 0.092119
_diffrn_orient_matrix_UB_12 0.0127733
_diffrn_orient_matrix_UB_13 -0.0103622
_diffrn_orient_matrix_UB_21 0.0201014
_diffrn_orient_matrix_UB_22 0.0652241
_diffrn_orient_matrix_UB_23 0.0501862
_diffrn_orient_matrix_UB_31 0.0295272
_diffrn_orient_matrix_UB_32 -0.0842531
_diffrn_orient_matrix_UB_33 0.0372804
_diffrn_radiation_monochromator graphite
_diffrn_radiation_type MoK\a
_diffrn_radiation_wavelength 0.71073
_diffrn_reflns_av_unetI/netI 0.0529
_diffrn_reflns_limit_h_max 12
_diffrn_reflns_limit_h_min 0
_diffrn_reflns_limit_k_max 11
_diffrn_reflns_limit_k_min 0
_diffrn_reflns_limit_l_max 19
_diffrn_reflns_limit_l_min -19
_diffrn_reflns_number 2794
_diffrn_reflns_theta_full 25.5
_diffrn_reflns_theta_max 25.5
_diffrn_reflns_theta_min 2.97
_diffrn_source 'Enraf Nonius FR590'
_exptl_absorpt_coefficient_mu 10.179
_exptl_absorpt_correction_T_max 0.3427
_exptl_absorpt_correction_T_min 0.2541
_exptl_absorpt_correction_type multi-scan
_exptl_crystal_colour colourless
_exptl_crystal_density_diffrn 2.259
_exptl_crystal_density_method 'not measured'
_exptl_crystal_description prism
_exptl_crystal_F_000 960
_exptl_crystal_size_max 0.12
_exptl_crystal_size_mid 0.11
_exptl_crystal_size_min 0.08
_refine_diff_density_max 6.491
_refine_diff_density_min -2.363
_refine_diff_density_rms 0.367
_refine_ls_extinction_method none
_refine_ls_goodness_of_fit_ref 1.09
_refine_ls_hydrogen_treatment constr
_refine_ls_matrix_type full
_refine_ls_number_parameters 181
_refine_ls_number_reflns 2794
_refine_ls_number_restraints 0
_refine_ls_restrained_S_all 1.09
_refine_ls_R_factor_all 0.1124
_refine_ls_R_factor_gt 0.072
_refine_ls_shift/su_max 0
_refine_ls_shift/su_mean 0
_refine_ls_structure_factor_coef Fsqd
_refine_ls_weighting_details 'calc w=1/[\s^2^(Fo^2^)+(0.0708P)^2^+69.7591P] where P=(Fo^2^+2Fc^2^)/3'
_refine_ls_weighting_scheme calc
_refine_ls_wR_factor_gt 0.1671
_refine_ls_wR_factor_ref 0.1954
_reflns_number_gt 1908
_reflns_number_total 2794
_reflns_threshold_expression >2\s(I)
_cod_data_source_file C0DT01014F.TXT
_cod_data_source_block Ph2CClCF2
_cod_original_sg_symbol_H-M 'P 21/n'
_cod_database_code 7014625

loop_
_symmetry_equiv_pos_as_xyz
'x, y, z'
'-x+1/2, y+1/2, -z+1/2'
'-x, -y, -z'
'x-1/2, -y-1/2, z-1/2'

loop_
_atom_site_label
_atom_site_type_symbol
_atom_site_fract_x
_atom_site_fract_y
_atom_site_fract_z
_atom_site_U_iso_or_equiv
_atom_site_adp_type
_atom_site_occupancy
_atom_site_symmetry_multiplicity
_atom_site_calc_flag
_atom_site_refinement_flags
_atom_site_disorder_assembly
_atom_site_disorder_group
C1 C 0.3182(17) 0.1906(19) 0.4360(11) 0.038(4) Uani 1 1 d . . .
C2 C 0.292(2) 0.080(2) 0.3870(12) 0.048(5) Uani 1 1 d . . .
C3 C 0.2689(16) 0.369(2) 0.5728(11) 0.039(4) Uani 1 1 d . . .
C4 C 0.305(2) 0.272(2) 0.6386(12) 0.048(5) Uani 1 1 d . . .
H4 H 0.2963 0.1743 0.6272 0.058 Uiso 1 1 calc R . .
C5 C 0.353(2) 0.315(2) 0.7189(14) 0.056(5) Uani 1 1 d . . .
H5 H 0.3742 0.2478 0.762 0.067 Uiso 1 1 calc R . .
C6 C 0.371(2) 0.460(2) 0.7366(12) 0.052(5) Uani 1 1 d . . .
H6 H 0.404 0.4901 0.7917 0.062 Uiso 1 1 calc R . .
C7 C 0.341(2) 0.557(2) 0.6731(11) 0.047(5) Uani 1 1 d . . .
H7 H 0.3548 0.6547 0.6843 0.057 Uiso 1 1 calc R . .
C8 C 0.2899(18) 0.511(2) 0.5911(11) 0.043(4) Uani 1 1 d . . .
H8 H 0.2696 0.5785 0.5479 0.051 Uiso 1 1 calc R . .
C9 C 0.1835(19) 0.4636(19) 0.4004(11) 0.042(4) Uani 1 1 d . . .
C10 C 0.292(2) 0.528(2) 0.3798(10) 0.044(4) Uani 1 1 d . . .
H10 H 0.3743 0.4866 0.3986 0.053 Uiso 1 1 calc R . .
C11 C 0.284(2) 0.655(2) 0.3309(13) 0.056(5) Uani 1 1 d . . .
H11 H 0.3603 0.6997 0.3202 0.067 Uiso 1 1 calc R . .
C12 C 0.159(2) 0.7108(19) 0.2991(12) 0.048(5) Uani 1 1 d . . .
H12 H 0.1496 0.792 0.2648 0.058 Uiso 1 1 calc R . .
C13 C 0.049(2) 0.643(2) 0.3195(14) 0.059(6) Uani 1 1 d . . .
H13 H -0.0341 0.6812 0.2998 0.071 Uiso 1 1 calc R . .
C14 C 0.0616(18) 0.521(2) 0.3688(11) 0.043(4) Uani 1 1 d . . .
H14 H -0.0138 0.4762 0.3807 0.051 Uiso 1 1 calc R . .
P1 P 0.1952(4) 0.3072(5) 0.4680(3) 0.0326(9) Uani 1 1 d . . .
Au1 Au 0.00009(6) 0.20329(7) 0.46560(4) 0.0379(3) Uani 1 1 d . . .
F1 F 0.1677(11) 0.0417(14) 0.3513(7) 0.057(3) Uani 1 1 d . . .
F2 F 0.3746(12) -0.0094(12) 0.3639(7) 0.055(3) Uani 1 1 d . . .
Cl1 Cl -0.2059(4) 0.1066(5) 0.4573(3) 0.0462(11) Uani 1 1 d . . .
Cl2 Cl 0.4853(4) 0.2236(5) 0.4723(3) 0.0540(13) Uani 1 1 d . . .

loop_
_atom_site_aniso_label
_atom_site_aniso_U_11
_atom_site_aniso_U_22
_atom_site_aniso_U_33
_atom_site_aniso_U_23
_atom_site_aniso_U_13
_atom_site_aniso_U_12
C1 0.038(9) 0.035(9) 0.040(9) -0.001(8) 0.003(7) -0.002(8)
C2 0.050(11) 0.047(12) 0.045(11) 0.014(9) 0.003(9) -0.010(10)
C3 0.028(8) 0.055(12) 0.035(9) 0.004(9) 0.006(7) -0.005(8)
C4 0.057(12) 0.044(11) 0.042(11) 0.004(9) 0.002(9) -0.013(9)
C5 0.046(11) 0.066(14) 0.052(12) 0.016(11) -0.002(9) -0.008(10)
C6 0.051(12) 0.061(13) 0.042(11) -0.015(10) 0.004(9) -0.002(10)
C7 0.058(12) 0.047(11) 0.037(10) -0.009(9) 0.008(9) 0.007(9)
C8 0.043(10) 0.039(10) 0.044(10) 0.013(9) 0.003(8) 0.010(8)
C9 0.050(11) 0.031(9) 0.043(10) -0.010(8) 0.008(8) -0.017(8)
C10 0.059(12) 0.040(10) 0.030(9) 0.008(8) -0.001(8) -0.004(9)
C11 0.060(13) 0.055(13) 0.051(12) 0.007(10) 0.012(10) -0.005(11)
C12 0.075(14) 0.026(9) 0.043(10) 0.001(8) 0.009(10) 0.009(9)
C13 0.049(12) 0.055(13) 0.067(14) 0.016(11) -0.004(10) 0.018(10)
C14 0.040(10) 0.047(11) 0.039(9) 0.015(9) 0.003(8) -0.002(8)
P1 0.029(2) 0.032(2) 0.035(2) 0.0024(19) 0.0008(17) -0.0029(18)
Au1 0.0350(4) 0.0365(4) 0.0411(4) 0.0011(3) 0.0039(3) -0.0027(3)
F1 0.048(7) 0.067(8) 0.054(7) -0.014(6) 0.005(5) -0.007(6)
F2 0.067(7) 0.041(6) 0.060(7) -0.003(6) 0.017(6) 0.017(6)
Cl1 0.035(2) 0.043(2) 0.061(3) 0.006(2) 0.008(2) -0.008(2)
Cl2 0.033(2) 0.048(3) 0.077(4) 0.002(2) 0.000(2) 0.000(2)

loop_
_atom_type_symbol
_atom_type_description
_atom_type_scat_dispersion_real
_atom_type_scat_dispersion_imag
_atom_type_scat_source
C C 0.0033 0.0016 'International Tables Vol C Tables 4.2.6.8 and 6.1.1.4'
H H 0 0 'International Tables Vol C Tables 4.2.6.8 and 6.1.1.4'
P P 0.1023 0.0942 'International Tables Vol C Tables 4.2.6.8 and 6.1.1.4'
Au Au -2.0133 8.8022 'International Tables Vol C Tables 4.2.6.8 and 6.1.1.4'
F F 0.0171 0.0103 'International Tables Vol C Tables 4.2.6.8 and 6.1.1.4'
Cl Cl 0.1484 0.1585 'International Tables Vol C Tables 4.2.6.8 and 6.1.1.4'

loop_
_geom_angle_atom_site_label_1
_geom_angle_atom_site_label_2
_geom_angle_atom_site_label_3
_geom_angle
_geom_angle_site_symmetry_1
_geom_angle_site_symmetry_3
_geom_angle_publ_flag
C2 C1 Cl2 115.2(15) . . ?
C2 C1 P1 124.8(15) . . ?
Cl2 C1 P1 120.0(10) . . ?
C1 C2 F2 127.9(19) . . ?
C1 C2 F1 123(2) . . ?
F2 C2 F1 109.2(17) . . ?
C8 C3 C4 117.3(17) . . ?
C8 C3 P1 122.0(14) . . ?
C4 C3 P1 120.7(15) . . ?
C5 C4 C3 122(2) . . ?
C5 C4 H4 118.9 . . ?
C3 C4 H4 118.9 . . ?
C4 C5 C6 120(2) . . ?
C4 C5 H5 120.1 . . ?
C6 C5 H5 120.1 . . ?
C7 C6 C5 119.7(18) . . ?
C7 C6 H6 120.2 . . ?
C5 C6 H6 120.2 . . ?
C6 C7 C8 119.7(19) . . ?
C6 C7 H7 120.1 . . ?
C8 C7 H7 120.1 . . ?
C3 C8 C7 121.3(17) . . ?
C3 C8 H8 119.3 . . ?
C7 C8 H8 119.3 . . ?
C10 C9 C14 118.4(18) . . ?
C10 C9 P1 122.3(15) . . ?
C14 C9 P1 119.3(14) . . ?
C9 C10 C11 123(2) . . ?
C9 C10 H10 118.6 . . ?
C11 C10 H10 118.6 . . ?
C12 C11 C10 118(2) . . ?
C12 C11 H11 121.1 . . ?
C10 C11 H11 121.1 . . ?
C13 C12 C11 118.8(18) . . ?
C13 C12 H12 120.6 . . ?
C11 C12 H12 120.6 . . ?
C12 C13 C14 121.3(19) . . ?
C12 C13 H13 119.4 . . ?
C14 C13 H13 119.4 . . ?
C9 C14 C13 120.9(18) . . ?
C9 C14 H14 119.6 . . ?
C13 C14 H14 119.6 . . ?
C9 P1 C3 105.9(8) . . ?
C9 P1 C1 106.6(9) . . ?
C3 P1 C1 105.0(8) . . ?
C9 P1 Au1 112.4(6) . . ?
C3 P1 Au1 112.2(6) . . ?
C1 P1 Au1 114.2(6) . . ?
P1 Au1 Cl1 176.55(16) . . ?

loop_
_geom_bond_atom_site_label_1
_geom_bond_atom_site_label_2
_geom_bond_distance
_geom_bond_site_symmetry_2
_geom_bond_publ_flag
C1 C2 1.29(3) . ?
C1 Cl2 1.739(18) . ?
C1 P1 1.814(18) . ?
C2 F2 1.29(2) . ?
C2 F1 1.35(2) . ?
C3 C8 1.37(3) . ?
C3 C4 1.39(3) . ?
C3 P1 1.807(18) . ?
C4 C5 1.35(3) . ?
C4 H4 0.93 . ?
C5 C6 1.38(3) . ?
C5 H5 0.93 . ?
C6 C7 1.36(3) . ?
C6 H6 0.93 . ?
C7 C8 1.39(3) . ?
C7 H7 0.93 . ?
C8 H8 0.93 . ?
C9 C10 1.36(3) . ?
C9 C14 1.37(3) . ?
C9 P1 1.808(19) . ?
C10 C11 1.41(3) . ?
C10 H10 0.93 . ?
C11 C12 1.40(3) . ?
C11 H11 0.93 . ?
C12 C13 1.38(3) . ?
C12 H12 0.93 . ?
C13 C14 1.38(3) . ?
C13 H13 0.93 . ?
C14 H14 0.93 . ?
P1 Au1 2.224(4) . ?
Au1 Cl1 2.286(4) . ?
